data_7006612
loop_
_publ_author_name
'Kays N\'ee Coombs, Deborah L'
'Rossin, Andrea'
'Day, Joanne K.'
'Ooi, Li-Ling'
'Aldridge, Simon'

_publ_section_title
;
 Synthetic and reaction chemistry of heteroatom stabilized boryl and
 cationic borylene complexes.
;
_journal_issue 2
_journal_name_full 'Dalton transactions (Cambridge, England : 2003)'
_journal_page_first 399
_journal_page_last 410
_journal_paper_doi 10.1039/b512275a
_journal_year 2006
_chemical_formula_sum 'C63 H46 B2 F24 Fe N O3 P'
_chemical_formula_weight 1429.45
_chemical_name_systematic
;
?
;
_space_group_IT_number 2
_symmetry_cell_setting triclinic
_symmetry_space_group_name_Hall '-P 1'
_symmetry_space_group_name_H-M 'P -1'
_atom_sites_solution_hydrogens geom
_atom_sites_solution_primary direct
_atom_sites_solution_secondary difmap
_audit_creation_method SHELXL-97
_cell_angle_alpha 68.7080(10)
_cell_angle_beta 83.7430(10)
_cell_angle_gamma 87.4800(10)
_cell_formula_units_Z 2
_cell_length_a 13.0324(2)
_cell_length_b 13.9949(2)
_cell_length_c 19.1002(3)
_cell_measurement_temperature 150(2)
_cell_volume 3226.47(9)
_computing_structure_refinement 'SHELXL-97 (Sheldrick, 1997)'
_computing_structure_solution 'SHELXS-97 (Sheldrick, 1990)'
_diffrn_ambient_temperature 150(2)
_diffrn_measured_fraction_theta_full 0.990
_diffrn_measured_fraction_theta_max 0.990
_diffrn_measurement_device_type 'Nonius CCD'
_diffrn_radiation_monochromator graphite
_diffrn_radiation_source 'fine-focus sealed tube'
_diffrn_radiation_type MoK\a
_diffrn_radiation_wavelength 0.71073
_diffrn_reflns_av_R_equivalents 0.1118
_diffrn_reflns_av_sigmaI/netI 0.1011
_diffrn_reflns_limit_h_max 16
_diffrn_reflns_limit_h_min -16
_diffrn_reflns_limit_k_max 18
_diffrn_reflns_limit_k_min -17
_diffrn_reflns_limit_l_max 24
_diffrn_reflns_limit_l_min -24
_diffrn_reflns_number 51247
_diffrn_reflns_theta_full 27.54
_diffrn_reflns_theta_max 27.54
_diffrn_reflns_theta_min 2.81
_exptl_absorpt_coefficient_mu 0.373
_exptl_absorpt_correction_T_max 0.910
_exptl_absorpt_correction_T_min 0.871
_exptl_absorpt_correction_type multi-scan
_exptl_absorpt_process_details 'Soratv (Blessing 1995)'
_exptl_crystal_colour 'pale yellow'
_exptl_crystal_density_diffrn 1.471
_exptl_crystal_density_method 'not measured'
_exptl_crystal_description block
_exptl_crystal_F_000 1444
_exptl_crystal_size_max 0.38
_exptl_crystal_size_mid 0.25
_exptl_crystal_size_min 0.20
_refine_diff_density_max 1.086
_refine_diff_density_min -0.608
_refine_diff_density_rms 0.078
_refine_ls_extinction_coef 0.0025(6)
_refine_ls_extinction_expression Fc^*^=kFc[1+0.001xFc^2^\l^3^/sin(2\q)]^-1/4^
_refine_ls_extinction_method SHELXL
_refine_ls_goodness_of_fit_ref 1.106
_refine_ls_hydrogen_treatment mixed
_refine_ls_matrix_type full
_refine_ls_number_parameters 913
_refine_ls_number_reflns 14704
_refine_ls_number_restraints 157
_refine_ls_restrained_S_all 1.222
_refine_ls_R_factor_all 0.1223
_refine_ls_R_factor_gt 0.0718
_refine_ls_shift/su_max 0.005
_refine_ls_shift/su_mean 0.001
_refine_ls_structure_factor_coef Fsqd
_refine_ls_weighting_details 'calc w=1/[\s^2^(Fo^2^)+(0.0916P)^2^+0.2013P] where P=(Fo^2^+2Fc^2^)/3'
_refine_ls_weighting_scheme calc
_refine_ls_wR_factor_gt 0.1791
_refine_ls_wR_factor_ref 0.1992
_reflns_number_gt 8994
_reflns_number_total 14704
_reflns_threshold_expression >2sigma(I)
_cod_data_source_file b512275a.txt
_cod_data_source_block sa0526
_cod_original_cell_volume 3226.47(8)
_cod_original_sg_symbol_H-M P-1
_cod_database_code 7006612

loop_
_symmetry_equiv_pos_as_xyz
'x, y, z'
'-x, -y, -z'

loop_
_atom_site_label
_atom_site_type_symbol
_atom_site_fract_x
_atom_site_fract_y
_atom_site_fract_z
_atom_site_U_iso_or_equiv
_atom_site_adp_type
_atom_site_occupancy
_atom_site_symmetry_multiplicity
_atom_site_calc_flag
_atom_site_refinement_flags
_atom_site_disorder_assembly
_atom_site_disorder_group
Fe1 Fe 0.07617(4) -0.06273(4) -0.26656(3) 0.02616(17) Uani 1 1 d . . .
P1 P -0.14228(7) -0.22223(7) -0.30690(5) 0.0240(2) Uani 1 1 d . . .
F1 F 0.3615(4) 0.2004(3) -0.4879(2) 0.0535(12) Uani 0.820(9) 1 d PU A 1
F1A F 0.3224(18) 0.176(2) -0.4707(14) 0.067(7) Uiso 0.180(9) 1 d P A 2
F2 F 0.2913(4) 0.0562(4) -0.43722(19) 0.093(2) Uani 0.820(9) 1 d PU A 1
F2A F 0.3726(13) 0.0200(10) -0.4455(8) 0.037(5) Uiso 0.180(9) 1 d P A 2
F3 F 0.4526(5) 0.0705(5) -0.4773(2) 0.110(2) Uani 0.820(9) 1 d PU A 1
F3A F 0.4579(19) 0.144(2) -0.4849(13) 0.093(8) Uiso 0.180(9) 1 d P A 2
F4 F 0.3688(2) -0.1318(2) -0.12658(16) 0.0776(10) Uani 1 1 d U . .
F5 F 0.4564(3) -0.18472(19) -0.20398(17) 0.0771(9) Uani 1 1 d U . .
F6 F 0.5293(2) -0.1147(2) -0.14246(18) 0.0833(11) Uani 1 1 d U . .
F7 F 0.1360(2) 0.0573(2) -0.03624(15) 0.0636(8) Uani 1 1 d U . .
F8 F -0.0116(2) 0.1272(2) -0.05244(16) 0.0742(9) Uani 1 1 d U . .
F9 F 0.1029(3) 0.1887(3) -0.00816(15) 0.0808(10) Uani 1 1 d U . .
F10 F 0.0429(4) 0.4949(3) -0.3358(3) 0.0684(16) Uani 0.740(8) 1 d PU B 1
F10A F -0.0170(12) 0.4600(12) -0.3080(8) 0.071(4) Uiso 0.260(8) 1 d PD B 2
F11 F 0.0478(5) 0.3756(5) -0.3795(3) 0.094(2) Uani 0.740(8) 1 d PU B 1
F11A F 0.0809(8) 0.4325(9) -0.3918(6) 0.049(3) Uiso 0.260(8) 1 d PD B 2
F12 F -0.0662(3) 0.3814(4) -0.2927(3) 0.094(2) Uani 0.740(8) 1 d PU B 1
F12A F -0.0349(9) 0.3327(8) -0.3320(6) 0.052(3) Uiso 0.260(8) 1 d P B 2
F13 F 0.3053(3) 0.6658(2) -0.3552(2) 0.0870(10) Uani 1 1 d U . .
F14 F 0.4564(3) 0.7259(2) -0.3544(2) 0.0909(11) Uani 1 1 d U . .
F15 F 0.3989(3) 0.7342(2) -0.4549(2) 0.0935(11) Uani 1 1 d U . .
F16 F 0.6949(3) 0.3886(3) -0.4778(2) 0.0820(17) Uani 0.842(8) 1 d PU C 1
F16A F 0.7478(17) 0.3866(19) -0.4213(13) 0.077(8) Uiso 0.158(8) 1 d P C 2
F17 F 0.7683(3) 0.4652(5) -0.4199(2) 0.0820(17) Uani 0.842(8) 1 d PU C 1
F17A F 0.7573(14) 0.5295(14) -0.4495(11) 0.043(5) Uiso 0.158(8) 1 d P C 2
F18 F 0.7006(3) 0.5489(4) -0.5216(2) 0.0893(17) Uani 0.842(8) 1 d PU C 1
F18A F 0.6886(15) 0.4908(18) -0.5232(12) 0.057(6) Uiso 0.158(8) 1 d P C 2
F19 F 0.4028(3) 0.4480(2) -0.03677(16) 0.0754(9) Uani 1 1 d U . .
F20 F 0.3524(2) 0.2977(2) 0.03527(16) 0.0699(8) Uani 1 1 d U . .
F21 F 0.4973(2) 0.3507(2) 0.04545(14) 0.0618(8) Uani 1 1 d U . .
F22 F 0.7624(5) 0.1480(8) -0.1566(5) 0.117(3) Uani 0.680(8) 1 d PDU D 1
F22A F 0.7254(8) 0.0842(7) -0.1101(6) 0.063(3) Uiso 0.320(8) 1 d PD D 2
F23 F 0.8000(3) 0.2728(5) -0.1280(3) 0.106(3) Uani 0.680(8) 1 d PDU D 1
F23A F 0.7861(8) 0.2201(9) -0.1761(6) 0.066(4) Uiso 0.320(8) 1 d PD D 2
F24 F 0.7538(4) 0.1383(5) -0.0390(3) 0.0616(15) Uani 0.680(8) 1 d PDU D 1
F24A F 0.7829(12) 0.1772(13) -0.0593(9) 0.101(6) Uiso 0.320(8) 1 d PD D 2
O1 O 0.2571(2) -0.1629(2) -0.3092(2) 0.0556(9) Uani 1 1 d . . .
O2 O 0.0219(2) -0.0055(2) -0.41991(16) 0.0489(8) Uani 1 1 d . . .
O3 O -0.07431(18) -0.23715(17) -0.24258(13) 0.0275(6) Uani 1 1 d . . .
N1 N 0.0559(2) -0.2932(2) -0.16001(17) 0.0295(7) Uani 1 1 d . . .
C1 C 0.1009(5) -0.0372(4) -0.1683(3) 0.0598(15) Uani 1 1 d . . .
H1 H 0.1361 -0.0836 -0.1285 0.072 Uiso 1 1 calc R . .
C2 C -0.0029(4) -0.0370(4) -0.1746(3) 0.0599(15) Uani 1 1 d . . .
H2 H -0.0520 -0.0835 -0.1398 0.072 Uiso 1 1 calc R . .
C3 C -0.0237(3) 0.0410(4) -0.2389(3) 0.0518(13) Uani 1 1 d . . .
H3 H -0.0899 0.0585 -0.2566 0.062 Uiso 1 1 calc R . .
C4 C 0.1463(3) 0.0428(4) -0.2309(3) 0.0482(12) Uani 1 1 d . . .
H4 H 0.2174 0.0603 -0.2410 0.058 Uiso 1 1 calc R . .
C5 C 0.0689(4) 0.0915(3) -0.2750(2) 0.0489(12) Uani 1 1 d . . .
H5 H 0.0767 0.1485 -0.3212 0.059 Uiso 1 1 calc R . .
C6 C 0.1862(3) -0.1234(3) -0.2906(2) 0.0356(9) Uani 1 1 d . . .
C7 C 0.0397(3) -0.0335(3) -0.3578(2) 0.0345(9) Uani 1 1 d . . .
C8 C 0.0015(3) -0.3941(3) -0.1207(2) 0.0383(10) Uani 1 1 d . . .
H8 H 0.0420 -0.4336 -0.0776 0.046 Uiso 1 1 calc R . .
C9 C -0.1069(3) -0.3811(3) -0.0855(2) 0.0488(12) Uani 1 1 d . . .
H9A H -0.1041 -0.3355 -0.0571 0.073 Uiso 1 1 calc R . .
H9B H -0.1335 -0.4481 -0.0514 0.073 Uiso 1 1 calc R . .
H9C H -0.1527 -0.3512 -0.1256 0.073 Uiso 1 1 calc R . .
C10 C 0.0036(4) -0.4582(3) -0.1701(3) 0.0482(11) Uani 1 1 d . . .
H10A H -0.0356 -0.4231 -0.2134 0.072 Uiso 1 1 calc R . .
H10B H -0.0274 -0.5252 -0.1407 0.072 Uiso 1 1 calc R . .
H10C H 0.0752 -0.4677 -0.1882 0.072 Uiso 1 1 calc R . .
C11 C 0.1546(3) -0.2906(3) -0.1281(2) 0.0419(11) Uani 1 1 d . . .
H11 H 0.1857 -0.2217 -0.1572 0.050 Uiso 1 1 calc R . .
C12 C 0.2320(4) -0.3691(4) -0.1386(3) 0.0592(13) Uani 1 1 d . . .
H12A H 0.2047 -0.4382 -0.1107 0.089 Uiso 1 1 calc R . .
H12B H 0.2968 -0.3614 -0.1196 0.089 Uiso 1 1 calc R . .
H12C H 0.2448 -0.3587 -0.1924 0.089 Uiso 1 1 calc R . .
C13 C 0.1385(4) -0.3002(4) -0.0456(3) 0.0574(14) Uani 1 1 d . . .
H13A H 0.0859 -0.2508 -0.0396 0.086 Uiso 1 1 calc R . .
H13B H 0.2036 -0.2861 -0.0299 0.086 Uiso 1 1 calc R . .
H13C H 0.1157 -0.3699 -0.0141 0.086 Uiso 1 1 calc R . .
C14 C -0.2040(3) -0.0996(3) -0.3319(2) 0.0300(8) Uani 1 1 d . . .
C15 C -0.2192(3) -0.0404(3) -0.4052(2) 0.0414(10) Uani 1 1 d . . .
H15 H -0.1929 -0.0632 -0.4449 0.050 Uiso 1 1 calc R . .
C16 C -0.2424(3) -0.0650(3) -0.2736(2) 0.0365(9) Uani 1 1 d . . .
H16 H -0.2323 -0.1053 -0.2227 0.044 Uiso 1 1 calc R . .
C17 C -0.2724(4) 0.0519(3) -0.4220(3) 0.0558(13) Uani 1 1 d . . .
H17 H -0.2831 0.0919 -0.4728 0.067 Uiso 1 1 calc R . .
C18 C -0.2949(3) 0.0274(4) -0.2899(3) 0.0489(12) Uani 1 1 d . . .
H18 H -0.3206 0.0510 -0.2506 0.059 Uiso 1 1 calc R . .
C19 C -0.3097(3) 0.0855(3) -0.3645(3) 0.0581(14) Uani 1 1 d . . .
H19 H -0.3459 0.1489 -0.3759 0.070 Uiso 1 1 calc R . .
C20 C -0.0692(3) -0.2406(3) -0.3853(2) 0.0272(8) Uani 1 1 d . . .
C21 C -0.1215(3) -0.2479(3) -0.4435(2) 0.0363(9) Uani 1 1 d . . .
H21 H -0.1944 -0.2395 -0.4418 0.044 Uiso 1 1 calc R . .
C22 C 0.0377(3) -0.2528(3) -0.3887(2) 0.0334(9) Uani 1 1 d . . .
H22 H 0.0741 -0.2487 -0.3494 0.040 Uiso 1 1 calc R . .
C23 C 0.0909(3) -0.2708(3) -0.4498(3) 0.0451(11) Uani 1 1 d . . .
H23 H 0.1639 -0.2782 -0.4526 0.054 Uiso 1 1 calc R . .
C24 C -0.0678(4) -0.2672(3) -0.5028(2) 0.0467(11) Uani 1 1 d . . .
H24 H -0.1038 -0.2734 -0.5416 0.056 Uiso 1 1 calc R . .
C25 C 0.0383(4) -0.2778(3) -0.5065(2) 0.0484(11) Uani 1 1 d . . .
H25 H 0.0750 -0.2901 -0.5482 0.058 Uiso 1 1 calc R . .
C26 C -0.2385(3) -0.3199(3) -0.27315(19) 0.0285(8) Uani 1 1 d . . .
C27 C -0.2183(3) -0.4133(3) -0.2836(2) 0.0338(9) Uani 1 1 d . . .
H27 H -0.1550 -0.4235 -0.3098 0.041 Uiso 1 1 calc R . .
C28 C -0.3322(3) -0.3061(3) -0.2353(2) 0.0377(10) Uani 1 1 d . . .
H28 H -0.3470 -0.2427 -0.2286 0.045 Uiso 1 1 calc R . .
C29 C -0.4040(3) -0.3849(3) -0.2075(3) 0.0442(11) Uani 1 1 d . . .
H29 H -0.4674 -0.3757 -0.1810 0.053 Uiso 1 1 calc R . .
C30 C -0.2916(3) -0.4911(3) -0.2553(2) 0.0414(10) Uani 1 1 d . . .
H30 H -0.2778 -0.5548 -0.2617 0.050 Uiso 1 1 calc R . .
C31 C -0.3834(3) -0.4762(3) -0.2182(2) 0.0418(11) Uani 1 1 d . . .
H31 H -0.4333 -0.5294 -0.1997 0.050 Uiso 1 1 calc R . .
C32 C 0.4191(2) 0.1793(3) -0.27227(19) 0.0235(8) Uani 1 1 d . . .
C33 C 0.4022(3) 0.1844(3) -0.3446(2) 0.0277(8) Uani 1 1 d . . .
H33 H 0.3907 0.2496 -0.3821 0.033 Uiso 1 1 calc R . .
C34 C 0.4016(3) 0.0977(3) -0.3637(2) 0.0268(8) Uani 1 1 d . A .
C35 C 0.4203(3) 0.0010(3) -0.3108(2) 0.0300(8) Uani 1 1 d . . .
H35 H 0.4221 -0.0583 -0.3240 0.036 Uiso 1 1 calc R . .
C36 C 0.4361(3) -0.0062(3) -0.2385(2) 0.0271(8) Uani 1 1 d . . .
C37 C 0.4356(3) 0.0816(3) -0.2198(2) 0.0266(8) Uani 1 1 d . . .
H37 H 0.4469 0.0745 -0.1699 0.032 Uiso 1 1 calc R . .
C38 C 0.3775(4) 0.1047(3) -0.4398(2) 0.0449(11) Uani 1 1 d . . .
C39 C 0.4485(3) -0.1085(3) -0.1790(2) 0.0364(9) Uani 1 1 d . . .
C40 C 0.2779(3) 0.2840(2) -0.22769(19) 0.0228(7) Uani 1 1 d . . .
C41 C 0.2329(3) 0.2204(3) -0.1569(2) 0.0268(8) Uani 1 1 d . . .
H41 H 0.2767 0.1795 -0.1206 0.032 Uiso 1 1 calc R . .
C42 C 0.1273(3) 0.2149(3) -0.1377(2) 0.0295(8) Uani 1 1 d . . .
C43 C 0.0608(3) 0.2722(3) -0.1894(2) 0.0322(9) Uani 1 1 d . . .
H43 H -0.0117 0.2693 -0.1764 0.039 Uiso 1 1 calc R . .
C44 C 0.1026(3) 0.3335(3) -0.2604(2) 0.0283(8) Uani 1 1 d . B .
C45 C 0.2090(3) 0.3386(3) -0.2792(2) 0.0255(8) Uani 1 1 d . . .
H45 H 0.2355 0.3805 -0.3288 0.031 Uiso 1 1 calc R . .
C46 C 0.0876(3) 0.1480(3) -0.0598(2) 0.0408(10) Uani 1 1 d . . .
C47 C 0.0331(3) 0.3933(3) -0.3178(3) 0.0399(10) Uani 1 1 d . . .
C48 C 0.4506(3) 0.3853(3) -0.31502(19) 0.0236(8) Uani 1 1 d . . .
C49 C 0.4090(3) 0.4818(3) -0.3228(2) 0.0285(8) Uani 1 1 d . . .
H49 H 0.3484 0.4863 -0.2917 0.034 Uiso 1 1 calc R . .
C50 C 0.4537(3) 0.5715(3) -0.3750(2) 0.0383(10) Uani 1 1 d . . .
C51 C 0.5430(3) 0.5682(3) -0.4194(2) 0.0385(10) Uani 1 1 d . . .
H51 H 0.5738 0.6295 -0.4547 0.046 Uiso 1 1 calc R . .
C52 C 0.5868(3) 0.4740(3) -0.4117(2) 0.0315(9) Uani 1 1 d . C .
C53 C 0.5403(3) 0.3845(3) -0.36090(19) 0.0252(8) Uani 1 1 d . . .
H53 H 0.5713 0.3204 -0.3575 0.030 Uiso 1 1 calc R . .
C54 C 0.4037(4) 0.6730(4) -0.3833(3) 0.0562(13) Uani 1 1 d . . .
C55 C 0.6878(3) 0.4690(4) -0.4562(2) 0.0444(11) Uani 1 1 d . . .
C56 C 0.4658(3) 0.2720(3) -0.17605(19) 0.0240(8) Uani 1 1 d . . .
C57 C 0.5669(3) 0.2340(3) -0.1703(2) 0.0318(9) Uani 1 1 d . . .
H57 H 0.5977 0.2086 -0.2075 0.038 Uiso 1 1 calc R . .
C58 C 0.6237(3) 0.2319(3) -0.1132(2) 0.0408(10) Uani 1 1 d . D .
C59 C 0.5812(3) 0.2698(3) -0.0578(2) 0.0389(10) Uani 1 1 d . . .
H59 H 0.6198 0.2681 -0.0179 0.047 Uiso 1 1 calc R . .
C60 C 0.4829(3) 0.3094(3) -0.0620(2) 0.0287(8) Uani 1 1 d . . .
C61 C 0.4269(3) 0.3108(3) -0.12046(19) 0.0248(8) Uani 1 1 d . . .
H61 H 0.3593 0.3393 -0.1227 0.030 Uiso 1 1 calc R . .
C62 C 0.7320(4) 0.1905(5) -0.1094(3) 0.0792(18) Uani 1 1 d DU . .
C63 C 0.4356(3) 0.3507(3) -0.0046(2) 0.0400(10) Uani 1 1 d . . .
B1 B 0.0202(3) -0.2099(3) -0.2188(2) 0.0248(9) Uani 1 1 d . . .
B2 B 0.4025(3) 0.2808(3) -0.2479(2) 0.0222(8) Uani 1 1 d . . .

loop_
_atom_site_aniso_label
_atom_site_aniso_U_11
_atom_site_aniso_U_22
_atom_site_aniso_U_33
_atom_site_aniso_U_23
_atom_site_aniso_U_13
_atom_site_aniso_U_12
Fe1 0.0296(3) 0.0219(3) 0.0280(3) -0.0098(2) -0.0029(2) -0.0032(2)
P1 0.0259(5) 0.0219(5) 0.0249(5) -0.0088(4) -0.0042(4) -0.0012(4)
F1 0.085(3) 0.039(2) 0.0318(19) -0.0022(15) -0.0176(19) -0.020(2)
F2 0.116(4) 0.108(3) 0.044(2) 0.0007(19) -0.034(2) -0.076(3)
F3 0.152(4) 0.138(5) 0.059(3) -0.062(3) -0.030(3) 0.089(4)
F4 0.079(2) 0.0476(16) 0.0624(18) 0.0225(14) 0.0215(16) 0.0139(14)
F5 0.136(3) 0.0274(14) 0.0686(19) -0.0166(14) -0.0221(18) 0.0163(15)
F6 0.073(2) 0.0485(17) 0.099(2) 0.0208(16) -0.0541(18) -0.0077(15)
F7 0.0611(17) 0.0513(16) 0.0529(16) 0.0074(13) 0.0101(13) -0.0043(14)
F8 0.0371(15) 0.087(2) 0.0698(19) 0.0038(16) 0.0100(13) -0.0225(15)
F9 0.113(2) 0.089(2) 0.0418(16) -0.0298(16) 0.0212(16) -0.0388(19)
F10 0.086(3) 0.033(2) 0.077(3) 0.0019(19) -0.050(2) 0.003(2)
F11 0.123(4) 0.123(4) 0.077(3) -0.076(3) -0.071(3) 0.080(4)
F12 0.024(2) 0.109(4) 0.094(4) 0.026(3) -0.011(2) 0.010(2)
F13 0.073(2) 0.0479(17) 0.136(3) -0.0327(19) -0.003(2) 0.0175(15)
F14 0.121(3) 0.0501(18) 0.126(3) -0.0504(19) -0.064(2) 0.0302(17)
F15 0.114(3) 0.0386(16) 0.112(3) -0.0010(18) -0.045(2) 0.0163(17)
F16 0.066(2) 0.084(3) 0.112(3) -0.069(2) 0.051(2) -0.0227(19)
F17 0.040(2) 0.154(5) 0.062(3) -0.051(3) -0.0051(18) 0.007(2)
F18 0.088(3) 0.074(3) 0.062(2) 0.012(2) 0.045(2) -0.005(2)
F19 0.128(3) 0.0558(17) 0.0569(17) -0.0345(15) -0.0355(17) 0.0411(17)
F20 0.0666(18) 0.093(2) 0.0605(18) -0.0447(17) 0.0134(15) -0.0082(17)
F21 0.0763(18) 0.0783(19) 0.0479(15) -0.0391(14) -0.0262(14) 0.0131(15)
F22 0.081(4) 0.183(7) 0.130(5) -0.105(5) -0.041(4) 0.063(4)
F23 0.022(2) 0.145(5) 0.118(4) -0.007(4) -0.004(2) -0.003(3)
F24 0.040(3) 0.069(3) 0.068(3) -0.011(3) -0.033(2) 0.024(2)
O1 0.0383(18) 0.0404(18) 0.092(3) -0.0342(18) 0.0116(17) -0.0011(14)
O2 0.070(2) 0.0443(18) 0.0289(16) -0.0062(14) -0.0101(15) -0.0172(15)
O3 0.0327(14) 0.0230(13) 0.0250(13) -0.0051(10) -0.0066(11) -0.0052(11)
N1 0.0318(17) 0.0238(16) 0.0348(18) -0.0110(14) -0.0096(14) -0.0028(13)
C1 0.105(5) 0.041(3) 0.051(3) -0.031(2) -0.042(3) 0.022(3)
C2 0.080(4) 0.055(3) 0.052(3) -0.035(3) 0.030(3) -0.028(3)
C3 0.032(2) 0.056(3) 0.090(4) -0.051(3) -0.018(2) 0.011(2)
C4 0.033(2) 0.049(3) 0.085(4) -0.051(3) -0.005(2) -0.004(2)
C5 0.085(4) 0.023(2) 0.039(2) -0.0116(19) -0.005(2) -0.001(2)
C6 0.033(2) 0.028(2) 0.050(3) -0.0208(19) 0.0005(19) -0.0075(18)
C7 0.039(2) 0.026(2) 0.038(2) -0.0115(18) 0.0006(18) -0.0099(17)
C8 0.051(3) 0.024(2) 0.036(2) -0.0023(17) -0.0150(19) -0.0009(18)
C9 0.058(3) 0.045(3) 0.036(2) -0.004(2) -0.001(2) -0.017(2)
C10 0.069(3) 0.025(2) 0.052(3) -0.013(2) -0.018(2) 0.006(2)
C11 0.043(2) 0.033(2) 0.050(3) -0.011(2) -0.025(2) 0.0009(19)
C12 0.044(3) 0.048(3) 0.083(4) -0.018(3) -0.018(3) 0.014(2)
C13 0.076(4) 0.052(3) 0.046(3) -0.011(2) -0.032(3) -0.002(3)
C14 0.0251(19) 0.0246(19) 0.041(2) -0.0116(17) -0.0068(16) -0.0018(15)
C15 0.048(3) 0.032(2) 0.042(2) -0.0100(19) -0.011(2) 0.0062(19)
C16 0.028(2) 0.037(2) 0.051(3) -0.024(2) -0.0005(18) -0.0019(17)
C17 0.059(3) 0.031(2) 0.072(3) -0.008(2) -0.024(3) 0.012(2)
C18 0.032(2) 0.047(3) 0.081(4) -0.040(3) -0.005(2) 0.003(2)
C19 0.038(3) 0.032(2) 0.114(5) -0.035(3) -0.024(3) 0.010(2)
C20 0.033(2) 0.0200(18) 0.0275(19) -0.0076(15) -0.0012(16) -0.0016(15)
C21 0.042(2) 0.038(2) 0.028(2) -0.0105(18) -0.0074(18) -0.0004(18)
C22 0.034(2) 0.033(2) 0.037(2) -0.0167(18) -0.0022(17) -0.0003(17)
C23 0.038(2) 0.048(3) 0.055(3) -0.028(2) 0.009(2) -0.004(2)
C24 0.062(3) 0.051(3) 0.030(2) -0.017(2) -0.008(2) 0.003(2)
C25 0.057(3) 0.052(3) 0.039(3) -0.023(2) 0.004(2) 0.001(2)
C26 0.031(2) 0.029(2) 0.0234(18) -0.0067(16) -0.0035(15) -0.0035(16)
C27 0.038(2) 0.030(2) 0.034(2) -0.0130(17) 0.0016(17) -0.0076(17)
C28 0.036(2) 0.035(2) 0.046(2) -0.020(2) -0.0004(19) -0.0079(18)
C29 0.034(2) 0.045(3) 0.055(3) -0.021(2) 0.007(2) -0.010(2)
C30 0.051(3) 0.029(2) 0.046(3) -0.0155(19) -0.002(2) -0.0122(19)
C31 0.044(3) 0.038(2) 0.042(2) -0.013(2) 0.002(2) -0.020(2)
C32 0.0170(17) 0.0249(18) 0.0253(18) -0.0056(15) -0.0005(14) -0.0016(14)
C33 0.027(2) 0.0237(19) 0.029(2) -0.0056(16) -0.0042(15) -0.0026(15)
C34 0.0248(19) 0.030(2) 0.0279(19) -0.0129(16) -0.0018(15) -0.0023(15)
C35 0.027(2) 0.0244(19) 0.040(2) -0.0131(17) -0.0008(16) -0.0024(15)
C36 0.0197(18) 0.0217(18) 0.036(2) -0.0055(16) -0.0047(15) 0.0028(14)
C37 0.0206(18) 0.0252(19) 0.032(2) -0.0066(16) -0.0060(15) 0.0004(14)
C38 0.069(3) 0.030(2) 0.038(2) -0.013(2) -0.009(2) -0.007(2)
C39 0.035(2) 0.028(2) 0.041(2) -0.0050(18) -0.0082(19) -0.0003(17)
C40 0.0268(19) 0.0184(17) 0.0238(18) -0.0079(14) -0.0036(15) -0.0037(14)
C41 0.0264(19) 0.0249(19) 0.030(2) -0.0112(16) -0.0027(15) -0.0007(15)
C42 0.027(2) 0.028(2) 0.035(2) -0.0143(17) 0.0036(16) -0.0085(16)
C43 0.0202(19) 0.033(2) 0.049(2) -0.0217(19) -0.0009(17) -0.0036(16)
C44 0.0248(19) 0.029(2) 0.035(2) -0.0155(17) -0.0065(16) 0.0026(15)
C45 0.0253(19) 0.0230(18) 0.0284(19) -0.0092(15) -0.0042(15) 0.0005(15)
C46 0.035(2) 0.043(3) 0.040(2) -0.011(2) 0.0037(19) -0.011(2)
C47 0.030(2) 0.041(2) 0.054(3) -0.024(2) -0.0110(19) 0.0126(19)
C48 0.0229(18) 0.0219(18) 0.0255(18) -0.0074(15) -0.0049(15) 0.0004(14)
C49 0.0265(19) 0.0248(19) 0.033(2) -0.0094(16) 0.0001(16) -0.0017(15)
C50 0.043(2) 0.0208(19) 0.050(3) -0.0101(18) -0.007(2) -0.0006(17)
C51 0.042(2) 0.029(2) 0.035(2) -0.0015(18) 0.0021(19) -0.0083(18)
C52 0.034(2) 0.034(2) 0.0245(19) -0.0088(17) 0.0007(16) -0.0033(17)
C53 0.0275(19) 0.0253(19) 0.0226(18) -0.0083(15) -0.0019(15) 0.0000(15)
C54 0.057(3) 0.034(3) 0.074(4) -0.016(3) 0.003(3) -0.011(2)
C55 0.042(3) 0.056(3) 0.028(2) -0.009(2) 0.0063(19) -0.014(2)
C56 0.0217(18) 0.0223(18) 0.0244(18) -0.0044(15) 0.0001(14) -0.0050(14)
C57 0.028(2) 0.038(2) 0.031(2) -0.0142(18) -0.0063(16) 0.0025(17)
C58 0.029(2) 0.057(3) 0.039(2) -0.018(2) -0.0127(18) 0.0064(19)
C59 0.034(2) 0.050(3) 0.036(2) -0.016(2) -0.0186(18) 0.0003(19)
C60 0.034(2) 0.027(2) 0.0257(19) -0.0093(16) -0.0049(16) -0.0049(16)
C61 0.0234(18) 0.0219(18) 0.0265(19) -0.0052(15) -0.0017(15) -0.0032(14)
C62 0.063(3) 0.130(5) 0.071(4) -0.063(4) -0.031(3) 0.032(3)
C63 0.054(3) 0.037(2) 0.034(2) -0.0162(19) -0.014(2) 0.006(2)
B1 0.024(2) 0.028(2) 0.027(2) -0.0142(18) -0.0030(17) -0.0005(17)
B2 0.023(2) 0.0199(19) 0.022(2) -0.0054(16) -0.0026(16) -0.0006(16)

loop_
_atom_type_symbol
_atom_type_description
_atom_type_scat_dispersion_real
_atom_type_scat_dispersion_imag
_atom_type_scat_source
C C 0.0033 0.0016 'International Tables Vol C Tables 4.2.6.8 and 6.1.1.4'
H H 0.0000 0.0000 'International Tables Vol C Tables 4.2.6.8 and 6.1.1.4'
B B 0.0013 0.0007 'International Tables Vol C Tables 4.2.6.8 and 6.1.1.4'
F F 0.0171 0.0103 'International Tables Vol C Tables 4.2.6.8 and 6.1.1.4'
Fe Fe 0.3463 0.8444 'International Tables Vol C Tables 4.2.6.8 and 6.1.1.4'
N N 0.0061 0.0033 'International Tables Vol C Tables 4.2.6.8 and 6.1.1.4'
O O 0.0106 0.0060 'International Tables Vol C Tables 4.2.6.8 and 6.1.1.4'
P P 0.1023 0.0942 'International Tables Vol C Tables 4.2.6.8 and 6.1.1.4'

loop_
_geom_angle_atom_site_label_1
_geom_angle_atom_site_label_2
_geom_angle_atom_site_label_3
_geom_angle
_geom_angle_site_symmetry_1
_geom_angle_site_symmetry_3
_geom_angle_publ_flag
C6 Fe1 C7 89.37(19) . . ?
C6 Fe1 B1 83.22(17) . . ?
C7 Fe1 B1 98.40(16) . . ?
C6 Fe1 C2 141.0(2) . . ?
C7 Fe1 C2 129.4(2) . . ?
B1 Fe1 C2 86.53(17) . . ?
C6 Fe1 C3 163.17(17) . . ?
C7 Fe1 C3 96.0(2) . . ?
B1 Fe1 C3 111.60(18) . . ?
C2 Fe1 C3 38.2(2) . . ?
C6 Fe1 C1 106.8(2) . . ?
C7 Fe1 C1 157.19(19) . . ?
B1 Fe1 C1 99.38(18) . . ?
C2 Fe1 C1 38.4(2) . . ?
C3 Fe1 C1 64.12(19) . . ?
C6 Fe1 C5 124.77(18) . . ?
C7 Fe1 C5 93.11(17) . . ?
B1 Fe1 C5 149.95(18) . . ?
C2 Fe1 C5 64.97(18) . . ?
C3 Fe1 C5 39.20(18) . . ?
C1 Fe1 C5 64.55(18) . . ?
C6 Fe1 C4 99.27(17) . . ?
C7 Fe1 C4 124.02(18) . . ?
B1 Fe1 C4 137.43(18) . . ?
C2 Fe1 C4 64.86(18) . . ?
C3 Fe1 C4 64.56(16) . . ?
C1 Fe1 C4 38.92(19) . . ?
C5 Fe1 C4 38.15(17) . . ?
O3 P1 C20 110.94(16) . . ?
O3 P1 C14 109.89(15) . . ?
C20 P1 C14 112.56(18) . . ?
O3 P1 C26 107.77(15) . . ?
C20 P1 C26 106.39(17) . . ?
C14 P1 C26 109.11(17) . . ?
B1 O3 P1 148.0(2) . . ?
B1 N1 C11 122.5(3) . . ?
B1 N1 C8 125.7(3) . . ?
C11 N1 C8 111.8(3) . . ?
C2 C1 C4 108.3(4) . . ?
C2 C1 Fe1 70.2(3) . . ?
C4 C1 Fe1 71.3(2) . . ?
C3 C2 C1 108.3(4) . . ?
C3 C2 Fe1 71.0(3) . . ?
C1 C2 Fe1 71.4(3) . . ?
C2 C3 C5 108.7(4) . . ?
C2 C3 Fe1 70.8(3) . . ?
C5 C3 Fe1 71.4(3) . . ?
C5 C4 C1 107.5(4) . . ?
C5 C4 Fe1 70.5(2) . . ?
C1 C4 Fe1 69.8(2) . . ?
C4 C5 C3 107.2(4) . . ?
C4 C5 Fe1 71.3(2) . . ?
C3 C5 Fe1 69.4(2) . . ?
O1 C6 Fe1 177.1(4) . . ?
O2 C7 Fe1 173.0(3) . . ?
N1 C8 C10 112.7(3) . . ?
N1 C8 C9 112.2(3) . . ?
C10 C8 C9 113.2(4) . . ?
N1 C11 C12 112.7(3) . . ?
N1 C11 C13 112.7(4) . . ?
C12 C11 C13 110.8(4) . . ?
C15 C14 C16 119.2(4) . . ?
C15 C14 P1 122.6(3) . . ?
C16 C14 P1 118.2(3) . . ?
C14 C15 C17 121.0(4) . . ?
C18 C16 C14 120.2(4) . . ?
C19 C17 C15 119.6(5) . . ?
C16 C18 C19 119.4(4) . . ?
C17 C19 C18 120.7(4) . . ?
C22 C20 C21 119.2(3) . . ?
C22 C20 P1 122.0(3) . . ?
C21 C20 P1 118.7(3) . . ?
C24 C21 C20 120.1(4) . . ?
C23 C22 C20 119.8(4) . . ?
C25 C23 C22 120.2(4) . . ?
C21 C24 C25 120.4(4) . . ?
C23 C25 C24 120.2(4) . . ?
C28 C26 C27 119.4(3) . . ?
C28 C26 P1 121.4(3) . . ?
C27 C26 P1 119.2(3) . . ?
C30 C27 C26 119.6(4) . . ?
C29 C28 C26 120.0(4) . . ?
C31 C29 C28 120.2(4) . . ?
C31 C30 C27 120.3(4) . . ?
C30 C31 C29 120.6(4) . . ?
C37 C32 C33 116.1(3) . . ?
C37 C32 B2 122.2(3) . . ?
C33 C32 B2 121.0(3) . . ?
C34 C33 C32 122.4(3) . . ?
C33 C34 C35 120.5(3) . . ?
C33 C34 C38 121.2(3) . . ?
C35 C34 C38 118.2(3) . . ?
C36 C35 C34 118.2(3) . . ?
C35 C36 C37 120.7(3) . . ?
C35 C36 C39 119.8(3) . . ?
C37 C36 C39 119.4(3) . . ?
C32 C37 C36 122.0(3) . . ?
F1A C38 F2A 122.9(13) . . ?
F1A C38 F3A 93.7(15) . . ?
F2A C38 F3A 102.3(14) . . ?
F1A C38 F3 122.7(12) . . ?
F2A C38 F3 58.5(7) . . ?
F3A C38 F3 44.5(12) . . ?
F1A C38 F2 79.0(12) . . ?
F2A C38 F2 54.5(7) . . ?
F3A C38 F2 140.8(11) . . ?
F3 C38 F2 108.5(5) . . ?
F1A C38 F1 27.5(11) . . ?
F2A C38 F1 132.4(7) . . ?
F3A C38 F1 66.9(12) . . ?
F3 C38 F1 102.9(4) . . ?
F2 C38 F1 103.6(4) . . ?
F1A C38 C34 114.7(12) . . ?
F2A C38 C34 112.9(7) . . ?
F3A C38 C34 105.6(11) . . ?
F3 C38 C34 113.7(4) . . ?
F2 C38 C34 112.5(4) . . ?
F1 C38 C34 114.7(3) . . ?
F6 C39 F5 106.3(4) . . ?
F6 C39 F4 105.2(4) . . ?
F5 C39 F4 105.2(3) . . ?
F6 C39 C36 113.2(3) . . ?
F5 C39 C36 114.2(3) . . ?
F4 C39 C36 111.9(3) . . ?
C45 C40 C41 115.6(3) . . ?
C45 C40 B2 124.4(3) . . ?
C41 C40 B2 119.6(3) . . ?
C42 C41 C40 122.6(3) . . ?
C41 C42 C43 120.4(3) . . ?
C41 C42 C46 118.4(3) . . ?
C43 C42 C46 121.2(3) . . ?
C44 C43 C42 118.4(3) . . ?
C43 C44 C45 120.8(3) . . ?
C43 C44 C47 119.6(3) . . ?
C45 C44 C47 119.6(3) . . ?
C44 C45 C40 122.1(3) . . ?
F8 C46 F7 106.0(3) . . ?
F8 C46 F9 107.4(4) . . ?
F7 C46 F9 104.0(4) . . ?
F8 C46 C42 113.7(4) . . ?
F7 C46 C42 112.8(4) . . ?
F9 C46 C42 112.3(3) . . ?
F10A C47 F11 126.2(7) . . ?
F10A C47 F12 58.1(8) . . ?
F11 C47 F12 109.0(5) . . ?
F10A C47 F10 43.2(8) . . ?
F11 C47 F10 107.3(5) . . ?
F12 C47 F10 100.5(4) . . ?
F10A C47 F12A 105.3(9) . . ?
F11 C47 F12A 60.6(6) . . ?
F12 C47 F12A 53.6(5) . . ?
F10 C47 F12A 134.7(6) . . ?
F10A C47 F11A 106.9(9) . . ?
F11 C47 F11A 37.2(4) . . ?
F12 C47 F11A 130.1(6) . . ?
F10 C47 F11A 73.1(6) . . ?
F12A C47 F11A 95.3(7) . . ?
F10A C47 C44 119.2(7) . . ?
F11 C47 C44 113.6(4) . . ?
F12 C47 C44 113.6(4) . . ?
F10 C47 C44 111.9(3) . . ?
F12A C47 C44 112.7(6) . . ?
F11A C47 C44 114.5(6) . . ?
C53 C48 C49 116.0(3) . . ?
C53 C48 B2 122.6(3) . . ?
C49 C48 B2 121.0(3) . . ?
C50 C49 C48 121.9(4) . . ?
C51 C50 C49 120.8(4) . . ?
C51 C50 C54 119.4(4) . . ?
C49 C50 C54 119.9(4) . . ?
C50 C51 C52 118.5(3) . . ?
C51 C52 C53 120.4(3) . . ?
C51 C52 C55 119.3(3) . . ?
C53 C52 C55 120.2(4) . . ?
C48 C53 C52 122.4(3) . . ?
F14 C54 F15 104.5(4) . . ?
F14 C54 F13 110.6(4) . . ?
F15 C54 F13 102.5(4) . . ?
F14 C54 C50 111.6(4) . . ?
F15 C54 C50 113.4(4) . . ?
F13 C54 C50 113.6(4) . . ?
F18A C55 F17 126.0(10) . . ?
F18A C55 F17A 104.3(12) . . ?
F17 C55 F17A 39.6(8) . . ?
F18A C55 F16 66.0(11) . . ?
F17 C55 F16 106.6(5) . . ?
F17A C55 F16 132.6(9) . . ?
F18A C55 F18 38.5(10) . . ?
F17 C55 F18 107.4(4) . . ?
F17A C55 F18 72.3(9) . . ?
F16 C55 F18 103.4(4) . . ?
F18A C55 F16A 114.8(15) . . ?
F17 C55 F16A 51.1(10) . . ?
F17A C55 F16A 89.1(13) . . ?
F16 C55 F16A 59.4(11) . . ?
F18 C55 F16A 133.7(10) . . ?
F18A C55 C52 118.2(10) . . ?
F17 C55 C52 113.7(4) . . ?
F17A C55 C52 112.1(8) . . ?
F16 C55 C52 112.9(3) . . ?
F18 C55 C52 112.2(4) . . ?
F16A C55 C52 114.0(10) . . ?
C61 C56 C57 115.2(3) . . ?
C61 C56 B2 122.6(3) . . ?
C57 C56 B2 121.9(3) . . ?
C58 C57 C56 123.0(4) . . ?
C57 C58 C59 120.1(4) . . ?
C57 C58 C62 121.1(4) . . ?
C59 C58 C62 118.9(4) . . ?
C60 C59 C58 118.9(3) . . ?
C59 C60 C61 120.0(4) . . ?
C59 C60 C63 120.4(3) . . ?
C61 C60 C63 119.6(3) . . ?
C60 C61 C56 122.9(3) . . ?
F24A C62 F22 117.0(10) . . ?
F24A C62 F23A 113.2(11) . . ?
F22 C62 F23A 44.9(5) . . ?
F24A C62 F24 29.2(8) . . ?
F22 C62 F24 114.7(7) . . ?
F23A C62 F24 134.4(7) . . ?
F24A C62 F23 70.5(9) . . ?
F22 C62 F23 103.6(7) . . ?
F23A C62 F23 61.9(6) . . ?
F24 C62 F23 99.5(5) . . ?
F24A C62 F22A 101.8(10) . . ?
F22 C62 F22A 45.4(5) . . ?
F23A C62 F22A 90.3(7) . . ?
F24 C62 F22A 81.5(6) . . ?
F23 C62 F22A 142.2(6) . . ?
F24A C62 C58 125.6(10) . . ?
F22 C62 C58 115.8(5) . . ?
F23A C62 C58 112.5(7) . . ?
F24 C62 C58 112.8(5) . . ?
F23 C62 C58 108.4(5) . . ?
F22A C62 C58 105.7(6) . . ?
F21 C63 F20 105.6(3) . . ?
F21 C63 F19 106.7(3) . . ?
F20 C63 F19 105.7(4) . . ?
F21 C63 C60 114.4(4) . . ?
F20 C63 C60 112.3(3) . . ?
F19 C63 C60 111.5(3) . . ?
N1 B1 O3 110.5(3) . . ?
N1 B1 Fe1 129.1(3) . . ?
O3 B1 Fe1 120.2(3) . . ?
C40 B2 C56 112.1(3) . . ?
C40 B2 C32 103.1(3) . . ?
C56 B2 C32 112.5(3) . . ?
C40 B2 C48 114.4(3) . . ?
C56 B2 C48 102.9(2) . . ?
C32 B2 C48 112.1(3) . . ?

loop_
_geom_bond_atom_site_label_1
_geom_bond_atom_site_label_2
_geom_bond_distance
_geom_bond_site_symmetry_2
_geom_bond_publ_flag
Fe1 C6 1.738(4) . ?
Fe1 C7 1.754(4) . ?
Fe1 B1 2.057(4) . ?
Fe1 C2 2.077(4) . ?
Fe1 C3 2.079(4) . ?
Fe1 C1 2.093(4) . ?
Fe1 C5 2.104(4) . ?
Fe1 C4 2.114(4) . ?
P1 O3 1.540(2) . ?
P1 C20 1.778(4) . ?
P1 C14 1.785(4) . ?
P1 C26 1.787(3) . ?
F1 C38 1.343(6) . ?
F1A C38 1.21(2) . ?
F2 C38 1.324(5) . ?
F2A C38 1.234(14) . ?
F3 C38 1.325(6) . ?
F3A C38 1.28(2) . ?
F4 C39 1.324(5) . ?
F5 C39 1.313(5) . ?
F6 C39 1.309(4) . ?
F7 C46 1.337(5) . ?
F8 C46 1.319(5) . ?
F9 C46 1.342(5) . ?
F10 C47 1.345(6) . ?
F10A C47 1.174(13) . ?
F11 C47 1.284(6) . ?
F11A C47 1.402(12) . ?
F12 C47 1.325(6) . ?
F12A C47 1.365(11) . ?
F13 C54 1.329(6) . ?
F14 C54 1.322(5) . ?
F15 C54 1.330(6) . ?
F16 C55 1.328(6) . ?
F16A C55 1.36(2) . ?
F17 C55 1.308(6) . ?
F17A C55 1.312(17) . ?
F18 C55 1.338(5) . ?
F18A C55 1.20(2) . ?
F19 C63 1.346(5) . ?
F20 C63 1.337(5) . ?
F21 C63 1.315(4) . ?
F22 C62 1.271(7) . ?
F22A C62 1.499(10) . ?
F23 C62 1.400(8) . ?
F23A C62 1.319(11) . ?
F24 C62 1.331(7) . ?
F24A C62 1.178(14) . ?
O1 C6 1.145(5) . ?
O2 C7 1.152(4) . ?
O3 B1 1.469(4) . ?
N1 B1 1.397(5) . ?
N1 C11 1.490(5) . ?
N1 C8 1.503(5) . ?
C1 C2 1.371(7) . ?
C1 C4 1.401(7) . ?
C2 C3 1.360(7) . ?
C3 C5 1.403(6) . ?
C4 C5 1.378(6) . ?
C8 C10 1.517(6) . ?
C8 C9 1.530(6) . ?
C11 C12 1.512(6) . ?
C11 C13 1.524(6) . ?
C14 C15 1.374(5) . ?
C14 C16 1.406(5) . ?
C15 C17 1.387(6) . ?
C16 C18 1.384(6) . ?
C17 C19 1.380(7) . ?
C18 C19 1.389(7) . ?
C20 C22 1.393(5) . ?
C20 C21 1.402(5) . ?
C21 C24 1.371(6) . ?
C22 C23 1.389(5) . ?
C23 C25 1.377(6) . ?
C24 C25 1.381(6) . ?
C26 C28 1.392(5) . ?
C26 C27 1.402(5) . ?
C27 C30 1.394(5) . ?
C28 C29 1.390(5) . ?
C29 C31 1.376(6) . ?
C30 C31 1.371(6) . ?
C32 C37 1.395(5) . ?
C32 C33 1.399(5) . ?
C32 B2 1.646(5) . ?
C33 C34 1.388(5) . ?
C34 C35 1.394(5) . ?
C34 C38 1.489(5) . ?
C35 C36 1.384(5) . ?
C36 C37 1.398(5) . ?
C36 C39 1.485(5) . ?
C40 C45 1.394(5) . ?
C40 C41 1.402(5) . ?
C40 B2 1.630(5) . ?
C41 C42 1.383(5) . ?
C42 C43 1.386(5) . ?
C42 C46 1.489(5) . ?
C43 C44 1.381(5) . ?
C44 C45 1.393(5) . ?
C44 C47 1.485(5) . ?
C48 C53 1.385(5) . ?
C48 C49 1.395(5) . ?
C48 B2 1.650(5) . ?
C49 C50 1.392(5) . ?
C50 C51 1.373(6) . ?
C50 C54 1.498(6) . ?
C51 C52 1.378(6) . ?
C52 C53 1.391(5) . ?
C52 C55 1.500(6) . ?
C56 C61 1.399(5) . ?
C56 C57 1.399(5) . ?
C56 B2 1.642(5) . ?
C57 C58 1.375(5) . ?
C58 C59 1.400(6) . ?
C58 C62 1.501(7) . ?
C59 C60 1.372(5) . ?
C60 C61 1.393(5) . ?
C60 C63 1.483(5) . ?
